data_2227098
loop_
_publ_author_name
'Jasinski, Jerry P.'
'Guild, Curtis J.'
'Samshuddin, S.'
'Narayana, B.'
'Yathirajan, H. S.'

_publ_section_title
;
 3,5-Bis(4-fluorophenyl)-1-phenyl-4,5-dihydro-1<i>H</i>-pyrazole
;
_journal_coeditor_code TK2686
_journal_issue 8
_journal_name_full 'Acta Crystallographica Section E'
_journal_page_first o1948
_journal_page_last o1949
_journal_paper_doi 10.1107/S1600536810026036
_journal_volume 66
_journal_year 2010
_chemical_formula_iupac 'C21 H16 F2 N2'
_chemical_formula_moiety 'C21 H16 F2 N2'
_chemical_formula_sum 'C21 H16 F2 N2'
_chemical_formula_weight 334.36
_chemical_name_systematic
;
3,5-Bis(4-fluorophenyl)-1-phenyl-4,5-dihydro-1<i>H</i>-pyrazole
;
_space_group_IT_number 14
_symmetry_cell_setting monoclinic
_symmetry_space_group_name_Hall '-P 2ybc'
_symmetry_space_group_name_H-M 'P 1 21/c 1'
_atom_sites_solution_hydrogens geom
_atom_sites_solution_primary direct
_atom_sites_solution_secondary difmap
_cell_angle_alpha 90.00
_cell_angle_beta 112.661(3)
_cell_angle_gamma 90.00
_cell_formula_units_Z 4
_cell_length_a 12.2880(3)
_cell_length_b 13.1678(3)
_cell_length_c 11.3245(3)
_cell_measurement_reflns_used 3839
_cell_measurement_temperature 100
_cell_measurement_theta_max 77.2167
_cell_measurement_theta_min 4.5122
_cell_volume 1690.91(8)
_computing_cell_refinement '<i>CrysAlis RED</i> (Oxford Diffraction, 2007)'
_computing_data_collection '<i>CrysAlis PRO</i> (Oxford Diffraction, 2007)'
_computing_data_reduction '<i>CrysAlis RED</i> (Oxford Diffraction, 2007)'
_computing_molecular_graphics '<i>SHELXTL</i> (Sheldrick, 2008)'
_computing_publication_material '<i>SHELXTL</i> (Sheldrick, 2008) and <i>PLATON</i> (Spek, 2009)'
_computing_structure_refinement 'SHELXL97 (Sheldrick, 2008)'
_computing_structure_solution 'SHELXS97 (Sheldrick, 2008)'
_diffrn_ambient_temperature 100
_diffrn_detector_area_resol_mean 10.5081
_diffrn_measured_fraction_theta_full 0.999
_diffrn_measured_fraction_theta_max 0.984
_diffrn_measurement_device_type 'Oxford Diffraction Xcalibur diffractometer with a Ruby (Gemini Cu) detector'
_diffrn_measurement_method '\w scans'
_diffrn_radiation_monochromator graphite
_diffrn_radiation_source 'fine-focus sealed tube'
_diffrn_radiation_type CuK\a
_diffrn_radiation_wavelength 1.54184
_diffrn_reflns_av_R_equivalents 0.0156
_diffrn_reflns_av_sigmaI/netI 0.0148
_diffrn_reflns_limit_h_max 15
_diffrn_reflns_limit_h_min -11
_diffrn_reflns_limit_k_max 14
_diffrn_reflns_limit_k_min -16
_diffrn_reflns_limit_l_max 14
_diffrn_reflns_limit_l_min -13
_diffrn_reflns_number 7737
_diffrn_reflns_theta_full 67.50
_diffrn_reflns_theta_max 77.43
_diffrn_reflns_theta_min 5.15
_exptl_absorpt_coefficient_mu 0.767
_exptl_absorpt_correction_T_max 1.00000
_exptl_absorpt_correction_T_min 0.77391
_exptl_absorpt_correction_type multi-scan
_exptl_absorpt_process_details
;
(<i>CrysAlis RED</i>; Oxford Diffraction, 2007)
;
_exptl_crystal_colour colorless
_exptl_crystal_density_diffrn 1.313
_exptl_crystal_density_method 'not measured'
_exptl_crystal_description block
_exptl_crystal_F_000 696
_exptl_crystal_size_max 0.28
_exptl_crystal_size_mid 0.24
_exptl_crystal_size_min 0.23
_refine_diff_density_max 0.150
_refine_diff_density_min -0.160
_refine_ls_extinction_method none
_refine_ls_goodness_of_fit_ref 1.049
_refine_ls_hydrogen_treatment constr
_refine_ls_matrix_type full
_refine_ls_number_parameters 226
_refine_ls_number_reflns 3541
_refine_ls_number_restraints 0
_refine_ls_restrained_S_all 1.049
_refine_ls_R_factor_all 0.0511
_refine_ls_R_factor_gt 0.0394
_refine_ls_shift/su_max 0.000
_refine_ls_shift/su_mean 0.000
_refine_ls_structure_factor_coef Fsqd
_refine_ls_weighting_details 'calc w=1/[\s^2^(Fo^2^)+(0.0600P)^2^+0.1618P] where P=(Fo^2^+2Fc^2^)/3'
_refine_ls_weighting_scheme calc
_refine_ls_wR_factor_gt 0.1073
_refine_ls_wR_factor_ref 0.1162
_reflns_number_gt 2740
_reflns_number_total 3541
_reflns_threshold_expression I>2\s(I)
_cod_data_source_file tk2686.cif
_cod_data_source_block I
_cod_original_cell_volume 1690.91(7)
_cod_original_sg_symbol_H-M 'P 21/c'
_cod_database_code 2227098
_cod_database_fobs_code 2227098

loop_
_symmetry_equiv_pos_as_xyz
'x, y, z'
'-x, y+1/2, -z+1/2'
'-x, -y, -z'
'x, -y-1/2, z-1/2'

loop_
_atom_site_type_symbol
_atom_site_label
_atom_site_fract_x
_atom_site_fract_y
_atom_site_fract_z
_atom_site_U_iso_or_equiv
_atom_site_adp_type
_atom_site_calc_flag
_atom_site_refinement_flags
_atom_site_occupancy
_atom_site_disorder_assembly
_atom_site_disorder_group
F F1 0.14722(10) 0.03973(7) 0.26845(11) 0.0891(3) Uani d . 1 . .
F F2 0.03475(11) 0.92804(9) 0.61215(12) 0.0958(4) Uani d . 1 . .
N N1 0.27887(10) 0.60196(9) 0.37791(11) 0.0583(3) Uani d . 1 . .
N N2 0.31295(11) 0.50566(9) 0.35601(11) 0.0594(3) Uani d . 1 . .
C C1 0.11598(14) 0.67082(12) 0.57694(14) 0.0649(4) Uani d . 1 . .
H H1 0.1090 0.6062 0.6064 0.078 Uiso calc R 1 . .
C C2 0.06799(15) 0.75266(13) 0.61618(15) 0.0710(4) Uani d . 1 . .
H H2 0.0288 0.7437 0.6712 0.085 Uiso calc R 1 . .
C C3 0.07946(15) 0.84700(12) 0.57224(15) 0.0682(4) Uani d . 1 . .
C C4 0.13479(15) 0.86269(12) 0.48921(17) 0.0725(4) Uani d . 1 . .
H H4 0.1398 0.9276 0.4593 0.087 Uiso calc R 1 . .
C C5 0.18302(14) 0.78039(12) 0.45068(15) 0.0643(4) Uani d . 1 . .
H H5 0.2215 0.7902 0.3951 0.077 Uiso calc R 1 . .
C C6 0.17452(12) 0.68283(10) 0.49427(12) 0.0549(3) Uani d . 1 . .
C C7 0.22462(12) 0.59450(11) 0.45457(12) 0.0554(3) Uani d . 1 . .
C C8 0.21469(15) 0.48688(11) 0.49360(15) 0.0644(4) Uani d . 1 . .
H H8A 0.1353 0.4608 0.4505 0.077 Uiso calc R 1 . .
H H8B 0.2374 0.4812 0.5854 0.077 Uiso calc R 1 . .
C C9 0.30233(13) 0.43192(10) 0.44948(13) 0.0563(3) Uani d . 1 . .
H H9 0.3785 0.4265 0.5218 0.068 Uiso calc R 1 . .
C C10 0.26207(11) 0.32735(10) 0.39674(12) 0.0515(3) Uani d . 1 . .
C C11 0.18963(13) 0.31090(11) 0.26960(13) 0.0603(3) Uani d . 1 . .
H H11 0.1665 0.3654 0.2132 0.072 Uiso calc R 1 . .
C C12 0.15145(14) 0.21357(13) 0.22594(14) 0.0658(4) Uani d . 1 . .
H H12 0.1039 0.2020 0.1405 0.079 Uiso calc R 1 . .
C C13 0.18527(14) 0.13539(11) 0.31124(15) 0.0632(4) Uani d . 1 . .
C C14 0.25607(15) 0.14782(11) 0.43752(15) 0.0662(4) Uani d . 1 . .
H H14 0.2775 0.0929 0.4934 0.079 Uiso calc R 1 . .
C C15 0.29473(14) 0.24498(11) 0.47929(14) 0.0605(3) Uani d . 1 . .
H H15 0.3437 0.2553 0.5646 0.073 Uiso calc R 1 . .
C C16 0.39681(12) 0.49799(11) 0.30110(13) 0.0567(3) Uani d . 1 . .
C C17 0.46147(13) 0.40957(13) 0.31169(15) 0.0660(4) Uani d . 1 . .
H H17 0.4526 0.3556 0.3602 0.079 Uiso calc R 1 . .
C C18 0.53935(14) 0.40141(15) 0.25016(18) 0.0769(5) Uani d . 1 . .
H H18 0.5818 0.3417 0.2573 0.092 Uiso calc R 1 . .
C C19 0.55439(16) 0.48058(17) 0.17879(18) 0.0853(5) Uani d . 1 . .
H H19 0.6060 0.4745 0.1369 0.102 Uiso calc R 1 . .
C C20 0.49212(17) 0.56887(17) 0.17010(18) 0.0838(5) Uani d . 1 . .
H H20 0.5032 0.6231 0.1232 0.101 Uiso calc R 1 . .
C C21 0.41337(15) 0.57872(13) 0.22966(15) 0.0679(4) Uani d . 1 . .
H H21 0.3716 0.6389 0.2222 0.081 Uiso calc R 1 . .

loop_
_atom_site_aniso_label
_atom_site_aniso_U_11
_atom_site_aniso_U_22
_atom_site_aniso_U_33
_atom_site_aniso_U_12
_atom_site_aniso_U_13
_atom_site_aniso_U_23
F1 0.1227(8) 0.0572(5) 0.1070(7) -0.0245(5) 0.0660(7) -0.0303(5)
F2 0.1130(8) 0.0748(7) 0.1084(8) 0.0252(6) 0.0524(7) -0.0023(6)
N1 0.0659(6) 0.0496(6) 0.0595(6) -0.0020(5) 0.0243(5) 0.0031(5)
N2 0.0710(7) 0.0487(6) 0.0649(6) -0.0046(5) 0.0332(6) 0.0029(5)
C1 0.0796(9) 0.0579(8) 0.0594(8) 0.0042(7) 0.0292(7) 0.0100(6)
C2 0.0806(10) 0.0748(11) 0.0610(8) 0.0123(8) 0.0309(7) 0.0080(7)
C3 0.0734(9) 0.0615(9) 0.0660(8) 0.0099(7) 0.0226(7) -0.0019(7)
C4 0.0819(10) 0.0501(8) 0.0846(10) 0.0001(7) 0.0310(8) 0.0051(7)
C5 0.0739(9) 0.0559(8) 0.0653(8) -0.0043(7) 0.0294(7) 0.0037(6)
C6 0.0608(7) 0.0511(7) 0.0482(6) -0.0024(6) 0.0160(5) 0.0006(5)
C7 0.0637(7) 0.0505(7) 0.0492(6) -0.0054(6) 0.0186(6) 0.0013(5)
C8 0.0879(10) 0.0489(7) 0.0653(8) -0.0086(7) 0.0392(8) -0.0038(6)
C9 0.0655(7) 0.0490(7) 0.0521(7) -0.0080(6) 0.0199(6) 0.0009(5)
C10 0.0568(7) 0.0468(6) 0.0521(6) -0.0041(5) 0.0224(5) -0.0005(5)
C11 0.0666(8) 0.0574(8) 0.0536(7) -0.0053(6) 0.0193(6) 0.0030(6)
C12 0.0689(8) 0.0707(9) 0.0574(8) -0.0129(7) 0.0238(7) -0.0140(7)
C13 0.0790(9) 0.0481(7) 0.0783(9) -0.0110(7) 0.0479(8) -0.0148(7)
C14 0.0893(10) 0.0472(7) 0.0713(9) 0.0007(7) 0.0409(8) 0.0036(6)
C15 0.0748(8) 0.0518(7) 0.0532(7) -0.0019(6) 0.0229(6) 0.0018(6)
C16 0.0554(7) 0.0578(8) 0.0543(7) -0.0101(6) 0.0183(6) -0.0038(6)
C17 0.0608(7) 0.0643(9) 0.0730(9) -0.0073(7) 0.0260(7) 0.0002(7)
C18 0.0634(8) 0.0789(11) 0.0888(11) -0.0029(8) 0.0296(8) -0.0106(9)
C19 0.0762(10) 0.1065(15) 0.0854(11) -0.0113(10) 0.0445(9) -0.0060(11)
C20 0.0886(11) 0.0945(13) 0.0772(11) -0.0122(10) 0.0420(9) 0.0117(9)
C21 0.0735(9) 0.0678(9) 0.0649(8) -0.0065(7) 0.0295(7) 0.0055(7)

loop_
_atom_type_symbol
_atom_type_description
_atom_type_scat_dispersion_real
_atom_type_scat_dispersion_imag
_atom_type_scat_source
C C 0.0181 0.0091 'International Tables Vol C Tables 4.2.6.8 and 6.1.1.4'
H H 0.0000 0.0000 'International Tables Vol C Tables 4.2.6.8 and 6.1.1.4'
N N 0.0311 0.0180 'International Tables Vol C Tables 4.2.6.8 and 6.1.1.4'
F F 0.0727 0.0534 'International Tables Vol C Tables 4.2.6.8 and 6.1.1.4'

loop_
_geom_angle_atom_site_label_1
_geom_angle_atom_site_label_2
_geom_angle_atom_site_label_3
_geom_angle_site_symmetry_1
_geom_angle_site_symmetry_3
_geom_angle
_geom_angle_publ_flag
C7 N1 N2 . . 108.75(11) ?
N1 N2 C16 . . 118.08(11) ?
N1 N2 C9 . . 110.87(11) ?
C16 N2 C9 . . 123.69(12) ?
C2 C1 C6 . . 121.53(15) ?
C2 C1 H1 . . 119.2 ?
C6 C1 H1 . . 119.2 ?
C3 C2 C1 . . 118.40(16) ?
C3 C2 H2 . . 120.8 ?
C1 C2 H2 . . 120.8 ?
F2 C3 C2 . . 118.86(16) ?
F2 C3 C4 . . 118.80(15) ?
C2 C3 C4 . . 122.34(15) ?
C3 C4 C5 . . 118.93(15) ?
C3 C4 H4 . . 120.5 ?
C5 C4 H4 . . 120.5 ?
C4 C5 C6 . . 120.67(15) ?
C4 C5 H5 . . 119.7 ?
C6 C5 H5 . . 119.7 ?
C1 C6 C5 . . 118.12(14) ?
C1 C6 C7 . . 120.21(13) ?
C5 C6 C7 . . 121.67(13) ?
N1 C7 C6 . . 122.33(13) ?
N1 C7 C8 . . 113.11(13) ?
C6 C7 C8 . . 124.52(13) ?
C7 C8 C9 . . 101.68(12) ?
C7 C8 H8A . . 111.4 ?
C9 C8 H8A . . 111.4 ?
C7 C8 H8B . . 111.4 ?
C9 C8 H8B . . 111.4 ?
H8A C8 H8B . . 109.3 ?
N2 C9 C10 . . 114.99(11) ?
N2 C9 C8 . . 100.96(11) ?
C10 C9 C8 . . 113.34(11) ?
N2 C9 H9 . . 109.1 ?
C10 C9 H9 . . 109.1 ?
C8 C9 H9 . . 109.1 ?
C15 C10 C11 . . 118.74(13) ?
C15 C10 C9 . . 118.83(12) ?
C11 C10 C9 . . 122.38(12) ?
C10 C11 C12 . . 120.48(13) ?
C10 C11 H11 . . 119.8 ?
C12 C11 H11 . . 119.8 ?
C13 C12 C11 . . 118.43(13) ?
C13 C12 H12 . . 120.8 ?
C11 C12 H12 . . 120.8 ?
C12 C13 F1 . . 118.43(14) ?
C12 C13 C14 . . 123.25(13) ?
F1 C13 C14 . . 118.31(14) ?
C13 C14 C15 . . 117.69(14) ?
C13 C14 H14 . . 121.2 ?
C15 C14 H14 . . 121.2 ?
C14 C15 C10 . . 121.40(13) ?
C14 C15 H15 . . 119.3 ?
C10 C15 H15 . . 119.3 ?
C17 C16 N2 . . 121.18(13) ?
C17 C16 C21 . . 118.80(14) ?
N2 C16 C21 . . 119.97(14) ?
C18 C17 C16 . . 120.26(16) ?
C18 C17 H17 . . 119.9 ?
C16 C17 H17 . . 119.9 ?
C19 C18 C17 . . 120.75(18) ?
C19 C18 H18 . . 119.6 ?
C17 C18 H18 . . 119.6 ?
C20 C19 C18 . . 119.11(17) ?
C20 C19 H19 . . 120.4 ?
C18 C19 H19 . . 120.4 ?
C19 C20 C21 . . 121.30(17) ?
C19 C20 H20 . . 119.4 ?
C21 C20 H20 . . 119.4 ?
C20 C21 C16 . . 119.77(17) ?
C20 C21 H21 . . 120.1 ?
C16 C21 H21 . . 120.1 ?

loop_
_geom_bond_atom_site_label_1
_geom_bond_atom_site_label_2
_geom_bond_site_symmetry_2
_geom_bond_distance
_geom_bond_publ_flag
F1 C13 . 1.3658(16) ?
F2 C3 . 1.3551(19) ?
N1 C7 . 1.2859(19) ?
N1 N2 . 1.3875(17) ?
N2 C16 . 1.3973(19) ?
N2 C9 . 1.4787(17) ?
C1 C2 . 1.382(2) ?
C1 C6 . 1.392(2) ?
C1 H1 . 0.9300 ?
C2 C3 . 1.366(2) ?
C2 H2 . 0.9300 ?
C3 C4 . 1.372(3) ?
C4 C5 . 1.384(2) ?
C4 H4 . 0.9300 ?
C5 C6 . 1.395(2) ?
C5 H5 . 0.9300 ?
C6 C7 . 1.465(2) ?
C7 C8 . 1.503(2) ?
C8 C9 . 1.532(2) ?
C8 H8A . 0.9700 ?
C8 H8B . 0.9700 ?
C9 C10 . 1.5066(18) ?
C9 H9 . 0.9800 ?
C10 C15 . 1.3865(19) ?
C10 C11 . 1.3873(19) ?
C11 C12 . 1.389(2) ?
C11 H11 . 0.9300 ?
C12 C13 . 1.363(2) ?
C12 H12 . 0.9300 ?
C13 C14 . 1.367(2) ?
C14 C15 . 1.383(2) ?
C14 H14 . 0.9300 ?
C15 H15 . 0.9300 ?
C16 C17 . 1.388(2) ?
C16 C21 . 1.398(2) ?
C17 C18 . 1.388(2) ?
C17 H17 . 0.9300 ?
C18 C19 . 1.374(3) ?
C18 H18 . 0.9300 ?
C19 C20 . 1.374(3) ?
C19 H19 . 0.9300 ?
C20 C21 . 1.382(3) ?
C20 H20 . 0.9300 ?
C21 H21 . 0.9300 ?

loop_
_geom_torsion_atom_site_label_1
_geom_torsion_atom_site_label_2
_geom_torsion_atom_site_label_3
_geom_torsion_atom_site_label_4
_geom_torsion_site_symmetry_1
_geom_torsion_site_symmetry_2
_geom_torsion_site_symmetry_3
_geom_torsion_site_symmetry_4
_geom_torsion
_geom_torsion_publ_flag
C7 N1 N2 C16 . . . . -164.89(12) ?
C7 N1 N2 C9 . . . . -13.70(16) ?
C6 C1 C2 C3 . . . . -0.2(2) ?
C1 C2 C3 F2 . . . . -178.70(14) ?
C1 C2 C3 C4 . . . . 1.2(3) ?
F2 C3 C4 C5 . . . . 178.47(14) ?
C2 C3 C4 C5 . . . . -1.4(3) ?
C3 C4 C5 C6 . . . . 0.7(2) ?
C2 C1 C6 C5 . . . . -0.5(2) ?
C2 C1 C6 C7 . . . . 179.91(14) ?
C4 C5 C6 C1 . . . . 0.2(2) ?
C4 C5 C6 C7 . . . . 179.85(14) ?
N2 N1 C7 C6 . . . . -178.39(12) ?
N2 N1 C7 C8 . . . . -0.60(16) ?
C1 C6 C7 N1 . . . . 179.65(13) ?
C5 C6 C7 N1 . . . . 0.0(2) ?
C1 C6 C7 C8 . . . . 2.1(2) ?
C5 C6 C7 C8 . . . . -177.51(14) ?
N1 C7 C8 C9 . . . . 13.51(16) ?
C6 C7 C8 C9 . . . . -168.75(12) ?
N1 N2 C9 C10 . . . . 143.41(12) ?
C16 N2 C9 C10 . . . . -67.31(17) ?
N1 N2 C9 C8 . . . . 21.03(14) ?
C16 N2 C9 C8 . . . . 170.31(12) ?
C7 C8 C9 N2 . . . . -19.28(13) ?
C7 C8 C9 C10 . . . . -142.80(12) ?
N2 C9 C10 C15 . . . . 153.43(13) ?
C8 C9 C10 C15 . . . . -91.13(16) ?
N2 C9 C10 C11 . . . . -29.19(19) ?
C8 C9 C10 C11 . . . . 86.26(17) ?
C15 C10 C11 C12 . . . . -0.5(2) ?
C9 C10 C11 C12 . . . . -177.88(13) ?
C10 C11 C12 C13 . . . . 1.0(2) ?
C11 C12 C13 F1 . . . . 179.67(13) ?
C11 C12 C13 C14 . . . . -0.8(2) ?
C12 C13 C14 C15 . . . . -0.1(2) ?
F1 C13 C14 C15 . . . . 179.47(14) ?
C13 C14 C15 C10 . . . . 0.7(2) ?
C11 C10 C15 C14 . . . . -0.4(2) ?
C9 C10 C15 C14 . . . . 177.09(14) ?
N1 N2 C16 C17 . . . . 160.01(13) ?
C9 N2 C16 C17 . . . . 12.8(2) ?
N1 N2 C16 C21 . . . . -22.60(19) ?
C9 N2 C16 C21 . . . . -169.85(13) ?
N2 C16 C17 C18 . . . . 176.23(14) ?
C21 C16 C17 C18 . . . . -1.2(2) ?
C16 C17 C18 C19 . . . . 0.5(2) ?
C17 C18 C19 C20 . . . . 0.7(3) ?
C18 C19 C20 C21 . . . . -1.2(3) ?
C19 C20 C21 C16 . . . . 0.5(3) ?
C17 C16 C21 C20 . . . . 0.7(2) ?
N2 C16 C21 C20 . . . . -176.72(15) ?

loop_
_cod_related_entry_id
_cod_related_entry_database
_cod_related_entry_code
1 ChemSpider 2104191
